data_7040254
loop_
_publ_author_name
'Visbal, Renso'
'Fern\'andez-Moreira, Vanesa'
'Marzo, Isabel'
'Laguna, Antonio'
'Gimeno, M Concepci\'on'

_publ_section_title
;
 Cytotoxicity and biodistribution studies of luminescent Au(i) and Ag(i)
 N-heterocyclic carbenes. Searching for new biological targets.
;
_journal_issue 38
_journal_name_full 'Dalton transactions (Cambridge, England : 2003)'
_journal_page_first 15026
_journal_page_last 15033
_journal_paper_doi 10.1039/c6dt02878k
_journal_volume 45
_journal_year 2016
_chemical_formula_sum 'C27 H20 Au N5 S'
_chemical_formula_weight 643.51
_chemical_name_systematic
;
 ?
;
_space_group_IT_number 14
_symmetry_cell_setting monoclinic
_symmetry_space_group_name_Hall '-P 2yn'
_symmetry_space_group_name_H-M 'P 1 21/n 1'
_atom_sites_solution_hydrogens geom
_atom_sites_solution_primary direct
_atom_sites_solution_secondary difmap
_audit_creation_method SHELXL-97
_audit_update_record
;
2016-03-30 deposited with the CCDC.
2016-08-09 downloaded from the CCDC.
;
_cell_angle_alpha 90.00
_cell_angle_beta 106.109(2)
_cell_angle_gamma 90.00
_cell_formula_units_Z 4
_cell_length_a 11.8017(3)
_cell_length_b 12.0237(2)
_cell_length_c 17.0165(4)
_cell_measurement_reflns_used 28330
_cell_measurement_temperature 100(2)
_cell_measurement_theta_max 28.8202
_cell_measurement_theta_min 4.1771
_cell_volume 2319.83(9)
_computing_cell_refinement
;
CrysAlisPro, Agilent Technologies,
Version 1.171.35.15 (release 03-08-2011 CrysAlis171 .NET)
(compiled Aug  3 2011,13:03:54)
;
_computing_data_collection
;
CrysAlisPro, Agilent Technologies,
Version 1.171.35.15 (release 03-08-2011 CrysAlis171 .NET)
(compiled Aug  3 2011,13:03:54)
;
_computing_data_reduction
;
CrysAlisPro, Agilent Technologies,
Version 1.171.35.15 (release 03-08-2011 CrysAlis171 .NET)
(compiled Aug  3 2011,13:03:54)
;
_computing_structure_refinement 'SHELXL-97 (Sheldrick, 2008)'
_diffrn_ambient_temperature 100(2)
_diffrn_detector_area_resol_mean 16.0655
_diffrn_measured_fraction_theta_full 0.995
_diffrn_measured_fraction_theta_max 0.995
_diffrn_measurement_device_type 'Xcalibur, Sapphire3'
_diffrn_radiation_monochromator graphite
_diffrn_radiation_source 'fine-focus sealed tube'
_diffrn_radiation_type MoK\a
_diffrn_radiation_wavelength 0.71073
_diffrn_reflns_av_R_equivalents 0.0397
_diffrn_reflns_av_sigmaI/netI 0.0161
_diffrn_reflns_limit_h_max 14
_diffrn_reflns_limit_h_min -14
_diffrn_reflns_limit_k_max 14
_diffrn_reflns_limit_k_min -14
_diffrn_reflns_limit_l_max 20
_diffrn_reflns_limit_l_min -20
_diffrn_reflns_number 53563
_diffrn_reflns_theta_full 25.49
_diffrn_reflns_theta_max 25.49
_diffrn_reflns_theta_min 4.19
_exptl_absorpt_coefficient_mu 6.458
_exptl_absorpt_correction_T_max 0.9265
_exptl_absorpt_correction_T_min 0.3063
_exptl_absorpt_correction_type multi-scan
_exptl_absorpt_process_details
;
CrysAlisPro, Agilent Technologies,
Version 1.171.35.15 (release 03-08-2011 CrysAlis171 .NET)
(compiled Aug  3 2011,13:03:54)
Empirical absorption correction using spherical harmonics,
 implemented in SCALE3 ABSPACK scaling algorithm.
;
_exptl_crystal_colour pale-yellow
_exptl_crystal_density_diffrn 1.842
_exptl_crystal_density_method 'not measured'
_exptl_crystal_description Tablet
_exptl_crystal_F_000 1248
_exptl_crystal_size_max 0.24
_exptl_crystal_size_mid 0.22
_exptl_crystal_size_min 0.01
_refine_diff_density_max 1.089
_refine_diff_density_min -0.458
_refine_diff_density_rms 0.090
_refine_ls_extinction_method none
_refine_ls_goodness_of_fit_ref 1.049
_refine_ls_hydrogen_treatment constr
_refine_ls_matrix_type full
_refine_ls_number_parameters 307
_refine_ls_number_reflns 4293
_refine_ls_number_restraints 0
_refine_ls_restrained_S_all 1.049
_refine_ls_R_factor_all 0.0263
_refine_ls_R_factor_gt 0.0223
_refine_ls_shift/su_max 0.001
_refine_ls_shift/su_mean 0.000
_refine_ls_structure_factor_coef Fsqd
_refine_ls_weighting_details 'calc w=1/[\s^2^(Fo^2^)+(0.0316P)^2^+2.4933P] where P=(Fo^2^+2Fc^2^)/3'
_refine_ls_weighting_scheme calc
_refine_ls_wR_factor_gt 0.0543
_refine_ls_wR_factor_ref 0.0562
_reflns_number_gt 3901
_reflns_number_total 4293
_reflns_threshold_expression >2\s(I)
_cod_data_source_file c6dt02878k2.cif
_cod_data_source_block c252
_cod_depositor_comments
;
The following automatic conversions were performed:

'_symmetry_cell_setting' value 'Monoclinic' changed to 'monoclinic'
according to
/usr/data/users/saulius/crontab/automatic-downloads/rss-feeds/RSC/lib/dictionaries/cif_core.dic
dictionary named 'cif_core.dic' version 2.4.2 from 2011-04-26.

Automatic conversion script
Id: cif_fix_values 4268 2015-11-12 08:31:59Z antanas 

 Adding full bibliography for 7040254.cif.
;
_cod_original_sg_symbol_H-M P21/n
_cod_database_code 7040254

loop_
_symmetry_equiv_pos_as_xyz
'x, y, z'
'-x+1/2, y+1/2, -z+1/2'
'-x, -y, -z'
'x-1/2, -y-1/2, z-1/2'

loop_
_atom_site_label
_atom_site_type_symbol
_atom_site_fract_x
_atom_site_fract_y
_atom_site_fract_z
_atom_site_U_iso_or_equiv
_atom_site_adp_type
_atom_site_occupancy
_atom_site_symmetry_multiplicity
_atom_site_calc_flag
_atom_site_refinement_flags
Au1 Au 0.394228(12) 0.048053(10) 0.063360(8) 0.03029(6) Uani 1 1 d .
S1 S 0.43782(13) -0.03751(8) 0.18801(6) 0.0514(3) Uani 1 1 d .
N1 N 0.2961(3) 0.0820(3) -0.12016(19) 0.0384(7) Uani 1 1 d .
N2 N 0.3671(3) 0.2318(2) -0.05929(16) 0.0300(6) Uani 1 1 d .
N3 N 0.1103(4) -0.1659(3) -0.1760(2) 0.0569(10) Uani 1 1 d .
N4 N 0.5727(3) 0.4487(2) 0.12263(17) 0.0289(6) Uani 1 1 d .
N5 N 0.4953(3) 0.0294(2) 0.34019(19) 0.0347(7) Uani 1 1 d .
C1 C 0.3513(3) 0.1228(3) -0.0462(2) 0.0303(7) Uani 1 1 d .
C2 C 0.2779(4) 0.1639(3) -0.1790(2) 0.0503(11) Uani 1 1 d .
H2 H 0.2405 0.1549 -0.2357 0.060 Uiso 1 1 calc R
C3 C 0.3227(4) 0.2586(3) -0.1414(2) 0.0440(9) Uani 1 1 d .
H3 H 0.3239 0.3294 -0.1660 0.053 Uiso 1 1 calc R
C4 C 0.2691(4) -0.0358(3) -0.1367(3) 0.0473(10) Uani 1 1 d .
H4A H 0.3253 -0.0804 -0.0944 0.057 Uiso 1 1 calc R
H4B H 0.2817 -0.0547 -0.1902 0.057 Uiso 1 1 calc R
C5 C 0.1448(4) -0.0690(3) -0.1380(2) 0.0385(9) Uani 1 1 d .
C6 C 0.0758(3) -0.0055(3) -0.1019(2) 0.0340(8) Uani 1 1 d .
H6 H 0.1044 0.0626 -0.0755 0.041 Uiso 1 1 calc R
C7 C -0.0341(4) -0.0423(3) -0.1049(2) 0.0457(10) Uani 1 1 d .
H7 H -0.0833 0.0005 -0.0809 0.055 Uiso 1 1 calc R
C8 C -0.0742(5) -0.1418(4) -0.1428(2) 0.0595(13) Uani 1 1 d .
H8 H -0.1511 -0.1681 -0.1455 0.071 Uiso 1 1 calc R
C9 C -0.0001(6) -0.2023(3) -0.1767(3) 0.0702(17) Uani 1 1 d .
H9 H -0.0266 -0.2718 -0.2016 0.084 Uiso 1 1 calc R
C10 C 0.4356(3) 0.3057(3) 0.00297(19) 0.0263(7) Uani 1 1 d .
C11 C 0.5545(3) 0.3205(3) 0.0073(2) 0.0293(7) Uani 1 1 d .
C12 C 0.6119(3) 0.2679(3) -0.0454(2) 0.0359(8) Uani 1 1 d .
H12 H 0.5686 0.2204 -0.0878 0.043 Uiso 1 1 calc R
C13 C 0.7289(4) 0.2850(3) -0.0356(2) 0.0422(9) Uani 1 1 d .
H13 H 0.7673 0.2484 -0.0705 0.051 Uiso 1 1 calc R
C14 C 0.7939(3) 0.3575(3) 0.0266(2) 0.0424(9) Uani 1 1 d .
H14 H 0.8756 0.3684 0.0327 0.051 Uiso 1 1 calc R
C15 C 0.7422(3) 0.4111(3) 0.0773(2) 0.0358(8) Uani 1 1 d .
H15 H 0.7874 0.4599 0.1179 0.043 Uiso 1 1 calc R
C16 C 0.6199(3) 0.3947(3) 0.0701(2) 0.0281(7) Uani 1 1 d .
C17 C 0.4576(3) 0.4314(3) 0.1163(2) 0.0262(7) Uani 1 1 d .
C18 C 0.4068(3) 0.4886(3) 0.1714(2) 0.0306(7) Uani 1 1 d .
H18 H 0.4535 0.5395 0.2097 0.037 Uiso 1 1 calc R
C19 C 0.2926(3) 0.4718(3) 0.1701(2) 0.0335(8) Uani 1 1 d .
H19 H 0.2607 0.5095 0.2082 0.040 Uiso 1 1 calc R
C20 C 0.2205(3) 0.3982(3) 0.1122(2) 0.0317(8) Uani 1 1 d .
H20 H 0.1405 0.3874 0.1117 0.038 Uiso 1 1 calc R
C21 C 0.2645(3) 0.3431(3) 0.0577(2) 0.0296(7) Uani 1 1 d .
H21 H 0.2152 0.2938 0.0194 0.036 Uiso 1 1 calc R
C22 C 0.3839(3) 0.3582(3) 0.05717(18) 0.0247(7) Uani 1 1 d .
C23 C 0.4604(3) 0.0670(3) 0.2632(2) 0.0324(8) Uani 1 1 d .
C24 C 0.4405(4) 0.1800(3) 0.2469(2) 0.0435(9) Uani 1 1 d .
H24 H 0.4163 0.2059 0.1920 0.052 Uiso 1 1 calc R
C25 C 0.4560(4) 0.2532(3) 0.3101(3) 0.0552(12) Uani 1 1 d .
H25 H 0.4418 0.3304 0.3000 0.066 Uiso 1 1 calc R
C26 C 0.4928(3) 0.2131(3) 0.3893(2) 0.0423(9) Uani 1 1 d .
H26 H 0.5059 0.2622 0.4346 0.051 Uiso 1 1 calc R
C27 C 0.5095(3) 0.1042(3) 0.4006(2) 0.0335(8) Uani 1 1 d .
H27 H 0.5332 0.0775 0.4553 0.040 Uiso 1 1 calc R

loop_
_atom_site_aniso_label
_atom_site_aniso_U_11
_atom_site_aniso_U_22
_atom_site_aniso_U_33
_atom_site_aniso_U_23
_atom_site_aniso_U_13
_atom_site_aniso_U_12
Au1 0.04263(10) 0.02214(8) 0.02663(9) 0.00040(5) 0.01049(6) -0.00009(5)
S1 0.1015(9) 0.0247(5) 0.0333(5) 0.0056(4) 0.0278(6) 0.0092(5)
N1 0.0463(18) 0.0314(16) 0.0300(16) -0.0090(13) -0.0019(14) 0.0042(14)
N2 0.0404(16) 0.0249(14) 0.0213(14) -0.0002(11) 0.0031(12) 0.0003(12)
N3 0.094(3) 0.0294(18) 0.0329(19) -0.0019(14) -0.0067(18) 0.0004(19)
N4 0.0338(16) 0.0249(15) 0.0255(15) 0.0056(11) 0.0042(12) -0.0022(11)
N5 0.0404(17) 0.0320(16) 0.0325(17) 0.0083(13) 0.0113(13) 0.0023(13)
C1 0.0327(18) 0.0272(17) 0.0286(18) -0.0054(14) 0.0045(14) 0.0026(14)
C2 0.074(3) 0.044(2) 0.0210(18) -0.0042(16) -0.0070(18) 0.011(2)
C3 0.062(3) 0.039(2) 0.0233(18) 0.0044(16) -0.0013(17) 0.0045(19)
C4 0.056(3) 0.031(2) 0.045(2) -0.0169(17) -0.0022(19) 0.0063(18)
C5 0.063(3) 0.0233(17) 0.0203(17) -0.0007(14) -0.0025(16) 0.0032(16)
C6 0.050(2) 0.0241(17) 0.0254(18) -0.0055(14) 0.0060(16) -0.0067(16)
C7 0.060(3) 0.047(2) 0.031(2) -0.0027(17) 0.0149(19) -0.0107(19)
C8 0.086(3) 0.055(3) 0.031(2) 0.009(2) 0.005(2) -0.039(3)
C9 0.141(5) 0.024(2) 0.030(2) -0.0011(17) -0.003(3) -0.014(3)
C10 0.0344(18) 0.0201(15) 0.0208(16) 0.0043(12) 0.0016(13) -0.0018(13)
C11 0.0381(19) 0.0236(16) 0.0262(17) 0.0088(13) 0.0089(14) -0.0004(14)
C12 0.049(2) 0.0281(18) 0.0321(19) 0.0064(15) 0.0144(16) -0.0008(16)
C13 0.053(2) 0.036(2) 0.045(2) 0.0105(17) 0.0270(19) 0.0030(17)
C14 0.038(2) 0.042(2) 0.049(2) 0.0114(19) 0.0156(18) -0.0021(17)
C15 0.037(2) 0.0337(19) 0.037(2) 0.0080(16) 0.0112(16) -0.0033(16)
C16 0.0325(18) 0.0227(16) 0.0279(17) 0.0086(13) 0.0063(14) -0.0027(13)
C17 0.0318(17) 0.0215(15) 0.0220(16) 0.0066(12) 0.0021(13) 0.0005(13)
C18 0.0376(19) 0.0252(17) 0.0247(17) 0.0001(14) 0.0016(14) 0.0012(14)
C19 0.0373(19) 0.0329(18) 0.0292(18) 0.0015(14) 0.0075(15) 0.0064(15)
C20 0.0309(18) 0.0265(18) 0.0345(19) 0.0041(15) 0.0037(15) 0.0026(14)
C21 0.0301(17) 0.0233(16) 0.0297(17) 0.0041(14) -0.0013(14) -0.0004(14)
C22 0.0312(17) 0.0183(15) 0.0218(16) 0.0064(12) 0.0029(13) 0.0008(13)
C23 0.0330(18) 0.0311(18) 0.034(2) 0.0044(15) 0.0109(15) 0.0006(14)
C24 0.063(3) 0.031(2) 0.030(2) 0.0096(16) 0.0018(18) 0.0034(18)
C25 0.088(3) 0.026(2) 0.040(2) 0.0062(17) -0.003(2) 0.005(2)
C26 0.048(2) 0.040(2) 0.0294(19) 0.0001(16) -0.0046(17) -0.0071(17)
C27 0.0285(18) 0.041(2) 0.0276(18) 0.0026(15) 0.0025(14) -0.0026(15)

loop_
_atom_type_symbol
_atom_type_description
_atom_type_scat_dispersion_real
_atom_type_scat_dispersion_imag
_atom_type_scat_source
C C 0.0033 0.0016 'International Tables Vol C Tables 4.2.6.8 and 6.1.1.4'
H H 0.0000 0.0000 'International Tables Vol C Tables 4.2.6.8 and 6.1.1.4'
N N 0.0061 0.0033 'International Tables Vol C Tables 4.2.6.8 and 6.1.1.4'
S S 0.1246 0.1234 'International Tables Vol C Tables 4.2.6.8 and 6.1.1.4'
Au Au -2.0133 8.8022 'International Tables Vol C Tables 4.2.6.8 and 6.1.1.4'

loop_
_geom_angle_atom_site_label_1
_geom_angle_atom_site_label_2
_geom_angle_atom_site_label_3
_geom_angle
C1 Au1 S1 178.44(10)
C23 S1 Au1 107.64(12)
C1 N1 C2 111.0(3)
C1 N1 C4 124.0(3)
C2 N1 C4 124.8(3)
C1 N2 C3 111.2(3)
C1 N2 C10 123.4(3)
C3 N2 C10 124.9(3)
C5 N3 C9 116.3(4)
C16 N4 C17 117.8(3)
C23 N5 C27 117.6(3)
N1 C1 N2 104.7(3)
N1 C1 Au1 129.9(3)
N2 C1 Au1 125.3(2)
C3 C2 N1 107.4(3)
C2 C3 N2 105.7(3)
N1 C4 C5 114.6(3)
N3 C5 C6 123.9(4)
N3 C5 C4 113.6(4)
C6 C5 C4 122.5(3)
C7 C6 C5 118.6(3)
C6 C7 C8 120.1(4)
C7 C8 C9 118.5(4)
N3 C9 C8 122.6(4)
C22 C10 C11 121.8(3)
C22 C10 N2 120.4(3)
C11 C10 N2 117.8(3)
C10 C11 C12 124.2(3)
C10 C11 C16 116.2(3)
C12 C11 C16 119.7(3)
C13 C12 C11 120.2(4)
C12 C13 C14 120.3(4)
C15 C14 C13 121.5(4)
C14 C15 C16 120.3(4)
N4 C16 C15 118.1(3)
N4 C16 C11 123.9(3)
C15 C16 C11 118.0(3)
N4 C17 C18 118.2(3)
N4 C17 C22 123.5(3)
C18 C17 C22 118.3(3)
C19 C18 C17 121.0(3)
C18 C19 C20 120.4(3)
C21 C20 C19 120.7(3)
C20 C21 C22 120.7(3)
C10 C22 C21 124.3(3)
C10 C22 C17 116.8(3)
C21 C22 C17 118.9(3)
N5 C23 C24 120.9(3)
N5 C23 S1 114.4(3)
C24 C23 S1 124.6(3)
C25 C24 C23 119.6(4)
C24 C25 C26 118.8(4)
C27 C26 C25 118.6(4)
C26 C27 N5 124.6(3)

loop_
_geom_bond_atom_site_label_1
_geom_bond_atom_site_label_2
_geom_bond_distance
Au1 C1 2.003(3)
Au1 S1 2.2840(10)
S1 C23 1.760(4)
N1 C1 1.340(4)
N1 C2 1.378(5)
N1 C4 1.462(5)
N2 C1 1.350(4)
N2 C3 1.388(4)
N2 C10 1.446(4)
N3 C5 1.340(5)
N3 C9 1.371(7)
N4 C16 1.344(4)
N4 C17 1.349(4)
N5 C23 1.338(5)
N5 C27 1.340(5)
C2 C3 1.340(6)
C4 C5 1.514(6)
C5 C6 1.379(5)
C6 C7 1.357(6)
C7 C8 1.379(6)
C8 C9 1.381(8)
C10 C22 1.390(4)
C10 C11 1.396(5)
C11 C12 1.414(5)
C11 C16 1.441(5)
C12 C13 1.359(5)
C13 C14 1.420(6)
C14 C15 1.350(5)
C15 C16 1.427(5)
C17 C18 1.423(5)
C17 C22 1.435(4)
C18 C19 1.357(5)
C19 C20 1.418(5)
C20 C21 1.356(5)
C21 C22 1.423(4)
C23 C24 1.394(5)
C24 C25 1.362(6)
C25 C26 1.382(5)
C26 C27 1.330(5)
